data_7228173
loop_
_publ_author_name
'Powers, Xian B.'
'Ghiassi, Kamran B.'
'Greenfield, Joshua T.'
'Olmstead, Marilyn M.'
'Balch, Alan L.'

_publ_section_title
;
 Interrelationships between the tetrahedral and planar polymorphs of
 bis(3-ethylamino-1-phenyl-but-2-en-1-ono)nickel(ii) and structural
 comparisons with related CoII, NiII, CuII, and ZnII complexes
;
_journal_name_full CrystEngComm
_journal_paper_doi 10.1039/C7CE00638A
_journal_year 2017
_chemical_formula_moiety 'C34 H32 N2 Ni O2'
_chemical_formula_sum 'C34 H32 N2 Ni O2'
_chemical_formula_weight 559.32
_chemical_name_common Ni(B-Bn)2
_space_group_crystal_system monoclinic
_space_group_IT_number 14
_space_group_name_Hall '-P 2ybc'
_space_group_name_H-M_alt 'P 1 21/c 1'
_symmetry_space_group_name_Hall '-P 2ybc'
_symmetry_space_group_name_H-M 'P 1 21/c 1'
_atom_sites_solution_hydrogens geom
_atom_sites_solution_primary direct
_atom_sites_solution_secondary difmap
_audit_creation_method SHELXL-2014/7
_audit_update_record
;
2017-02-17 deposited with the CCDC.
2017-04-24 downloaded from the CCDC.
;
_cell_angle_alpha 90
_cell_angle_beta 98.5330(10)
_cell_angle_gamma 90
_cell_formula_units_Z 2
_cell_length_a 7.5225(3)
_cell_length_b 25.9549(12)
_cell_length_c 6.9974(3)
_cell_measurement_reflns_used 9892
_cell_measurement_temperature 90(2)
_cell_measurement_theta_max 31.59
_cell_measurement_theta_min 2.74
_cell_volume 1351.09(10)
_computing_cell_refinement 'SAINT (Bruker, 2014)'
_computing_data_collection 'Apex2 (Bruker, 2014)'
_computing_data_reduction 'SAINT (Bruker, 2014)'
_computing_publication_material 'SHELXL-2014 (Sheldrick, 2014)'
_computing_structure_refinement 'SHELXL-2014/7 (Sheldrick, 2014)'
_computing_structure_solution 'SHELXS (Sheldrick, 2008)'
_diffrn_ambient_temperature 90(2)
_diffrn_detector_area_resol_mean 8.3
_diffrn_measured_fraction_theta_full 1.000
_diffrn_measured_fraction_theta_max 0.992
_diffrn_measurement_device_type 'Bruker ApexII'
_diffrn_measurement_method \w
_diffrn_radiation_type MoK\a
_diffrn_radiation_wavelength 0.71073
_diffrn_reflns_av_R_equivalents 0.0191
_diffrn_reflns_av_unetI/netI 0.0150
_diffrn_reflns_Laue_measured_fraction_full 1.000
_diffrn_reflns_Laue_measured_fraction_max 0.992
_diffrn_reflns_limit_h_max 10
_diffrn_reflns_limit_h_min -10
_diffrn_reflns_limit_k_max 38
_diffrn_reflns_limit_k_min -38
_diffrn_reflns_limit_l_max 10
_diffrn_reflns_limit_l_min -10
_diffrn_reflns_number 22633
_diffrn_reflns_point_group_measured_fraction_full 1.000
_diffrn_reflns_point_group_measured_fraction_max 0.992
_diffrn_reflns_theta_full 25.242
_diffrn_reflns_theta_max 31.605
_diffrn_reflns_theta_min 1.569
_diffrn_source 'fine-focus sealed tube'
_exptl_absorpt_coefficient_mu 0.753
_exptl_absorpt_correction_T_max 0.7462
_exptl_absorpt_correction_T_min 0.6886
_exptl_absorpt_correction_type multi-scan
_exptl_absorpt_process_details 'SADABS (Sheldrick, 2014)'
_exptl_crystal_colour green
_exptl_crystal_density_diffrn 1.375
_exptl_crystal_description block
_exptl_crystal_F_000 588
_exptl_crystal_size_max 0.210
_exptl_crystal_size_mid 0.120
_exptl_crystal_size_min 0.090
_refine_diff_density_max 0.554
_refine_diff_density_min -0.674
_refine_diff_density_rms 0.076
_refine_ls_extinction_method none
_refine_ls_goodness_of_fit_ref 1.058
_refine_ls_hydrogen_treatment constr
_refine_ls_matrix_type full
_refine_ls_number_parameters 179
_refine_ls_number_reflns 4497
_refine_ls_number_restraints 0
_refine_ls_restrained_S_all 1.058
_refine_ls_R_factor_all 0.0362
_refine_ls_R_factor_gt 0.0330
_refine_ls_shift/su_max 0.001
_refine_ls_shift/su_mean 0.000
_refine_ls_structure_factor_coef Fsqd
_refine_ls_weighting_details 'w=1/[\s^2^(Fo^2^)+(0.0515P)^2^+0.9020P] where P=(Fo^2^+2Fc^2^)/3'
_refine_ls_weighting_scheme calc
_refine_ls_wR_factor_gt 0.0950
_refine_ls_wR_factor_ref 0.0971
_reflns_Friedel_coverage 0.000
_reflns_number_gt 4141
_reflns_number_total 4497
_reflns_threshold_expression 'I > 2\s(I)'
_cod_data_source_file c7ce00638a1.cif
_cod_data_source_block xbp21
_cod_database_code 7228173
_shelx_shelxl_version_number 2014/7
_shelx_space_group_comment
;
The symmetry employed for this shelxl refinement is uniquely defined
by the following loop, which should always be used as a source of
symmetry information in preference to the above space-group names.
They are only intended as comments.
;
_shelx_estimated_absorpt_t_min 0.858
_shelx_estimated_absorpt_t_max 0.935

loop_
_space_group_symop_operation_xyz
'x, y, z'
'-x, y+1/2, -z+1/2'
'-x, -y, -z'
'x, -y-1/2, z-1/2'

loop_
_atom_site_label
_atom_site_type_symbol
_atom_site_fract_x
_atom_site_fract_y
_atom_site_fract_z
_atom_site_U_iso_or_equiv
_atom_site_adp_type
_atom_site_occupancy
_atom_site_site_symmetry_order
_atom_site_calc_flag
_atom_site_refinement_flags_posn
_atom_site_refinement_flags_adp
_atom_site_refinement_flags_occupancy
Ni1 Ni 0.5000 0.5000 0.0000 0.01127(7) Uani 1 2 d S . P
N1 N 0.62797(13) 0.52746(4) 0.23940(15) 0.01216(18) Uani 1 1 d . . .
O1 O 0.47825(12) 0.43629(3) 0.10864(13) 0.01379(16) Uani 1 1 d . . .
C1 C 0.35554(18) 0.34275(5) 0.25341(18) 0.0170(2) Uani 1 1 d . . .
H1 H 0.2633 0.3641 0.1886 0.020 Uiso 1 1 calc R U .
C2 C 0.3172(2) 0.29191(5) 0.2975(2) 0.0225(3) Uani 1 1 d . . .
H2 H 0.1985 0.2790 0.2647 0.027 Uiso 1 1 calc R U .
C3 C 0.4525(2) 0.26003(5) 0.3894(2) 0.0254(3) Uani 1 1 d . . .
H3 H 0.4263 0.2254 0.4188 0.030 Uiso 1 1 calc R U .
C4 C 0.6258(2) 0.27905(5) 0.4378(2) 0.0245(3) Uani 1 1 d . . .
H4 H 0.7184 0.2572 0.4995 0.029 Uiso 1 1 calc R U .
C5 C 0.66485(19) 0.32997(5) 0.3965(2) 0.0194(2) Uani 1 1 d . . .
H5 H 0.7835 0.3428 0.4308 0.023 Uiso 1 1 calc R U .
C6 C 0.52886(17) 0.36229(5) 0.30415(17) 0.0141(2) Uani 1 1 d . . .
C7 C 0.56642(15) 0.41759(4) 0.26689(17) 0.0122(2) Uani 1 1 d . . .
C8 C 0.67946(16) 0.44535(5) 0.40058(17) 0.0137(2) Uani 1 1 d . . .
H8 H 0.7465 0.4275 0.5059 0.016 Uiso 1 1 calc R U .
C9 C 0.70116(16) 0.49970(4) 0.38900(18) 0.0126(2) Uani 1 1 d . . .
C10 C 0.80892(16) 0.52433(5) 0.56593(18) 0.0154(2) Uani 1 1 d . . .
H10A H 0.8866 0.5513 0.5253 0.023 Uiso 1 1 calc R U .
H10B H 0.8831 0.4981 0.6403 0.023 Uiso 1 1 calc R U .
H10C H 0.7267 0.5396 0.6465 0.023 Uiso 1 1 calc R U .
C11 C 0.65206(15) 0.58369(4) 0.25847(17) 0.0124(2) Uani 1 1 d . . .
H11A H 0.6502 0.5935 0.3949 0.015 Uiso 1 1 calc R U .
H11B H 0.5494 0.6010 0.1789 0.015 Uiso 1 1 calc R U .
C12 C 0.82553(15) 0.60310(4) 0.19725(17) 0.0122(2) Uani 1 1 d . . .
C13 C 0.87854(17) 0.65400(5) 0.23964(19) 0.0166(2) Uani 1 1 d . . .
H13 H 0.8101 0.6750 0.3128 0.020 Uiso 1 1 calc R U .
C14 C 1.03059(19) 0.67409(5) 0.1755(2) 0.0213(3) Uani 1 1 d . . .
H14 H 1.0640 0.7089 0.2033 0.026 Uiso 1 1 calc R U .
C15 C 1.13416(18) 0.64365(6) 0.0710(2) 0.0219(3) Uani 1 1 d . . .
H15 H 1.2381 0.6575 0.0278 0.026 Uiso 1 1 calc R U .
C16 C 1.08403(17) 0.59259(5) 0.0302(2) 0.0195(2) Uani 1 1 d . . .
H16 H 1.1546 0.5714 -0.0400 0.023 Uiso 1 1 calc R U .
C17 C 0.92995(16) 0.57267(5) 0.09279(18) 0.0149(2) Uani 1 1 d . . .
H17 H 0.8959 0.5380 0.0638 0.018 Uiso 1 1 calc R U .

loop_
_atom_site_aniso_label
_atom_site_aniso_U_11
_atom_site_aniso_U_22
_atom_site_aniso_U_33
_atom_site_aniso_U_23
_atom_site_aniso_U_13
_atom_site_aniso_U_12
Ni1 0.01077(11) 0.01158(11) 0.01162(11) 0.00128(7) 0.00218(7) -0.00004(7)
N1 0.0105(4) 0.0117(4) 0.0149(4) 0.0009(3) 0.0041(3) 0.0003(3)
O1 0.0154(4) 0.0127(4) 0.0132(4) 0.0037(3) 0.0021(3) 0.0003(3)
C1 0.0225(6) 0.0145(5) 0.0146(5) -0.0002(4) 0.0048(4) -0.0018(4)
C2 0.0327(7) 0.0172(6) 0.0181(6) -0.0009(4) 0.0059(5) -0.0078(5)
C3 0.0464(9) 0.0132(5) 0.0170(6) 0.0018(4) 0.0067(6) -0.0039(5)
C4 0.0392(8) 0.0147(6) 0.0190(6) 0.0046(5) 0.0026(5) 0.0051(5)
C5 0.0246(6) 0.0154(5) 0.0183(6) 0.0029(4) 0.0032(5) 0.0038(4)
C6 0.0198(5) 0.0124(5) 0.0110(5) 0.0014(4) 0.0053(4) 0.0013(4)
C7 0.0120(5) 0.0131(5) 0.0125(5) 0.0025(4) 0.0052(4) 0.0020(4)
C8 0.0129(5) 0.0141(5) 0.0144(5) 0.0032(4) 0.0028(4) 0.0019(4)
C9 0.0092(5) 0.0148(5) 0.0146(5) 0.0006(4) 0.0044(4) 0.0012(3)
C10 0.0137(5) 0.0176(5) 0.0150(5) -0.0007(4) 0.0025(4) 0.0012(4)
C11 0.0119(5) 0.0118(5) 0.0139(5) -0.0009(4) 0.0037(4) 0.0008(4)
C12 0.0116(5) 0.0127(5) 0.0121(5) 0.0010(4) 0.0011(4) 0.0001(4)
C13 0.0188(5) 0.0140(5) 0.0171(5) -0.0011(4) 0.0025(4) -0.0018(4)
C14 0.0220(6) 0.0171(6) 0.0246(6) 0.0006(5) 0.0026(5) -0.0071(5)
C15 0.0161(5) 0.0242(6) 0.0261(6) 0.0048(5) 0.0053(5) -0.0050(5)
C16 0.0145(5) 0.0218(6) 0.0236(6) 0.0030(5) 0.0077(5) 0.0011(4)
C17 0.0132(5) 0.0137(5) 0.0184(5) 0.0004(4) 0.0048(4) 0.0001(4)

loop_
_atom_type_symbol
_atom_type_description
_atom_type_scat_dispersion_real
_atom_type_scat_dispersion_imag
_atom_type_scat_source
C C 0.0033 0.0016 'International Tables Vol C Tables 4.2.6.8 and 6.1.1.4'
H H 0.0000 0.0000 'International Tables Vol C Tables 4.2.6.8 and 6.1.1.4'
N N 0.0061 0.0033 'International Tables Vol C Tables 4.2.6.8 and 6.1.1.4'
O O 0.0106 0.0060 'International Tables Vol C Tables 4.2.6.8 and 6.1.1.4'
Ni Ni 0.3393 1.1124 'International Tables Vol C Tables 4.2.6.8 and 6.1.1.4'

loop_
_geom_angle_atom_site_label_1
_geom_angle_atom_site_label_2
_geom_angle_atom_site_label_3
_geom_angle
_geom_angle_site_symmetry_1
_geom_angle_site_symmetry_3
O1 Ni1 O1 180.00(6) 3_665 .
O1 Ni1 N1 87.91(4) 3_665 .
O1 Ni1 N1 92.09(4) . .
O1 Ni1 N1 92.10(4) 3_665 3_665
O1 Ni1 N1 87.90(4) . 3_665
N1 Ni1 N1 180.0 . 3_665
C9 N1 C11 115.89(10) . .
C9 N1 Ni1 125.37(8) . .
C11 N1 Ni1 118.72(8) . .
C7 O1 Ni1 128.62(8) . .
C2 C1 C6 120.24(13) . .
C2 C1 H1 119.9 . .
C6 C1 H1 119.9 . .
C3 C2 C1 120.22(14) . .
C3 C2 H2 119.9 . .
C1 C2 H2 119.9 . .
C4 C3 C2 119.79(13) . .
C4 C3 H3 120.1 . .
C2 C3 H3 120.1 . .
C3 C4 C5 120.38(13) . .
C3 C4 H4 119.8 . .
C5 C4 H4 119.8 . .
C4 C5 C6 120.04(13) . .
C4 C5 H5 120.0 . .
C6 C5 H5 120.0 . .
C1 C6 C5 119.31(12) . .
C1 C6 C7 119.93(11) . .
C5 C6 C7 120.72(11) . .
O1 C7 C8 124.91(11) . .
O1 C7 C6 115.00(10) . .
C8 C7 C6 120.00(11) . .
C7 C8 C9 123.11(11) . .
C7 C8 H8 118.4 . .
C9 C8 H8 118.4 . .
N1 C9 C8 123.18(11) . .
N1 C9 C10 121.75(10) . .
C8 C9 C10 115.02(11) . .
C9 C10 H10A 109.5 . .
C9 C10 H10B 109.5 . .
H10A C10 H10B 109.5 . .
C9 C10 H10C 109.5 . .
H10A C10 H10C 109.5 . .
H10B C10 H10C 109.5 . .
N1 C11 C12 113.71(9) . .
N1 C11 H11A 108.8 . .
C12 C11 H11A 108.8 . .
N1 C11 H11B 108.8 . .
C12 C11 H11B 108.8 . .
H11A C11 H11B 107.7 . .
C17 C12 C13 118.74(11) . .
C17 C12 C11 122.30(10) . .
C13 C12 C11 118.90(10) . .
C14 C13 C12 120.52(12) . .
C14 C13 H13 119.7 . .
C12 C13 H13 119.7 . .
C13 C14 C15 120.55(12) . .
C13 C14 H14 119.7 . .
C15 C14 H14 119.7 . .
C14 C15 C16 119.43(12) . .
C14 C15 H15 120.3 . .
C16 C15 H15 120.3 . .
C15 C16 C17 119.92(12) . .
C15 C16 H16 120.0 . .
C17 C16 H16 120.0 . .
C12 C17 C16 120.82(11) . .
C12 C17 H17 119.6 . .
C16 C17 H17 119.6 . .

loop_
_geom_bond_atom_site_label_1
_geom_bond_atom_site_label_2
_geom_bond_distance
_geom_bond_site_symmetry_2
Ni1 O1 1.8373(9) 3_665
Ni1 O1 1.8373(9) .
Ni1 N1 1.9396(11) .
Ni1 N1 1.9396(10) 3_665
N1 C9 1.3217(16) .
N1 C11 1.4744(15) .
O1 C7 1.2976(14) .
C1 C2 1.3949(18) .
C1 C6 1.3949(18) .
C1 H1 0.9500 .
C2 C3 1.393(2) .
C2 H2 0.9500 .
C3 C4 1.388(2) .
C3 H3 0.9500 .
C4 C5 1.3936(19) .
C4 H4 0.9500 .
C5 C6 1.4041(17) .
C5 H5 0.9500 .
C6 C7 1.4933(16) .
C7 C8 1.3715(17) .
C8 C9 1.4239(16) .
C8 H8 0.9500 .
C9 C10 1.5168(17) .
C10 H10A 0.9800 .
C10 H10B 0.9800 .
C10 H10C 0.9800 .
C11 C12 1.5185(16) .
C11 H11A 0.9900 .
C11 H11B 0.9900 .
C12 C17 1.3948(16) .
C12 C13 1.3990(16) .
C13 C14 1.3906(18) .
C13 H13 0.9500 .
C14 C15 1.391(2) .
C14 H14 0.9500 .
C15 C16 1.396(2) .
C15 H15 0.9500 .
C16 C17 1.3975(17) .
C16 H16 0.9500 .
C17 H17 0.9500 .

loop_
_geom_torsion_atom_site_label_1
_geom_torsion_atom_site_label_2
_geom_torsion_atom_site_label_3
_geom_torsion_atom_site_label_4
_geom_torsion
_geom_torsion_site_symmetry_1
N1 Ni1 O1 C7 -16.73(10) .
N1 Ni1 O1 C7 163.27(10) 3_665
C6 C1 C2 C3 -1.1(2) .
C1 C2 C3 C4 0.2(2) .
C2 C3 C4 C5 0.5(2) .
C3 C4 C5 C6 -0.4(2) .
C2 C1 C6 C5 1.23(18) .
C2 C1 C6 C7 -176.44(11) .
C4 C5 C6 C1 -0.45(19) .
C4 C5 C6 C7 177.20(12) .
Ni1 O1 C7 C8 9.53(17) .
Ni1 O1 C7 C6 -174.05(8) .
C1 C6 C7 O1 -36.41(15) .
C5 C6 C7 O1 145.95(12) .
C1 C6 C7 C8 140.20(12) .
C5 C6 C7 C8 -37.44(17) .
O1 C7 C8 C9 5.76(19) .
C6 C7 C8 C9 -170.49(11) .
C11 N1 C9 C8 175.20(10) .
Ni1 N1 C9 C8 -6.53(17) .
C11 N1 C9 C10 -2.15(16) .
Ni1 N1 C9 C10 176.13(8) .
C7 C8 C9 N1 -6.73(19) .
C7 C8 C9 C10 170.78(11) .
C9 N1 C11 C12 86.81(13) .
Ni1 N1 C11 C12 -91.59(10) .
N1 C11 C12 C17 13.79(16) .
N1 C11 C12 C13 -169.07(11) .
C17 C12 C13 C14 1.21(19) .
C11 C12 C13 C14 -176.02(12) .
C12 C13 C14 C15 -1.1(2) .
C13 C14 C15 C16 0.2(2) .
C14 C15 C16 C17 0.6(2) .
C13 C12 C17 C16 -0.43(18) .
C11 C12 C17 C16 176.71(11) .
C15 C16 C17 C12 -0.5(2) .
